data_4303562
loop_
_publ_author_name
'Haiyang He'
'Jennifer E. Morley'
'Brendan Twamley'
'Ryan H. Groeneman'
'Dejan-Kre\<simir Bu\<c\<ar'
'Leonard R. MacGillivray'
'Paul D. Benny'

_publ_contact_author 'Benny, Paul'
_publ_contact_author_address
;Department of Chemistry
Washington State University
Pullman, WA 99164-4630 
USA
;
_publ_contact_author_email bennyp@wsu.edu
_publ_contact_author_phone '509 335-3858'
_publ_section_title
;
Investigation of the Coordination Interactions of
S-(Pyridin-2-ylmethyl)-l-Cysteine Ligands with M(CO)3+ (M = Re, 99mTc)
;
_journal_name_full 'Inorganic Chemistry'
_journal_page_first 10625
_journal_page_last 10634
_journal_paper_doi 10.1021/ic901159r
_journal_volume 48
_journal_year 2009
_chemical_formula_moiety 'C11 H8 N O5 Re S'
_chemical_formula_sum 'C11 H8 N O5 Re S'
_chemical_formula_weight 452.44
_space_group_IT_number 2
_symmetry_cell_setting triclinic
_symmetry_Int_Tables_number 2
_symmetry_space_group_name_Hall '-P 1'
_symmetry_space_group_name_H-M 'P -1'
_atom_sites_solution_hydrogens geom
_atom_sites_solution_primary direct
_atom_sites_solution_secondary difmap
_audit_creation_date 2008-10-29T16:45:05-00:00
_audit_creation_method 'WinGX routine CIF_UPDATE'
_cell_angle_alpha 101.925(5)
_cell_angle_beta 106.904(5)
_cell_angle_gamma 101.832(5)
_cell_formula_units_Z 2
_cell_length_a 7.2461(8)
_cell_length_b 9.3299(10)
_cell_length_c 10.3539(11)
_cell_measurement_reflns_used 2994
_cell_measurement_temperature 190(1)
_cell_measurement_theta_max 27.88
_cell_measurement_theta_min 1.00
_cell_volume 628.45(12)
_computing_cell_refinement 'HKL Scalepack (Otwinowski & Minor, 1997)'
_computing_data_collection 'Collect (Nonius BV, 1997-2000)'
_computing_data_reduction 'HKL Denzo, Scalepack (Otwinowski & Minor, 1997)'
_computing_molecular_graphics 'SHELXTL v6.1 (Sheldrick, 1997)'
_computing_publication_material 'SHELXTL v6.1 (Sheldrick, 1997)'
_computing_structure_refinement 'SHELXTL v6.1 (Sheldrick, 1997)'
_computing_structure_solution 'SHELXTL v6.1 (Sheldrick, 1997)'
_diffrn_ambient_temperature 190(1)
_diffrn_detector_area_resol_mean 9
_diffrn_measured_fraction_theta_full 0.996
_diffrn_measured_fraction_theta_max 0.996
_diffrn_measurement_device_type KappaCCD
_diffrn_measurement_method 'CCD phi and omega scans'
_diffrn_radiation_monochromator graphite
_diffrn_radiation_probe x-ray
_diffrn_radiation_type MoK\a
_diffrn_radiation_wavelength 0.71073
_diffrn_reflns_av_R_equivalents 0.014
_diffrn_reflns_av_unetI/netI 0.0219
_diffrn_reflns_limit_h_max 8
_diffrn_reflns_limit_h_min -8
_diffrn_reflns_limit_k_max 11
_diffrn_reflns_limit_k_min -11
_diffrn_reflns_limit_l_max 12
_diffrn_reflns_limit_l_min -12
_diffrn_reflns_number 4297
_diffrn_reflns_theta_full 25
_diffrn_reflns_theta_max 25
_diffrn_reflns_theta_min 3.07
_diffrn_source 'sealed x-ray tube'
_diffrn_source_type 'Kappa CCD'
_exptl_absorpt_coefficient_mu 9.848
_exptl_absorpt_correction_T_max 0.669
_exptl_absorpt_correction_T_min 0.190
_exptl_absorpt_correction_type multi-scan
_exptl_absorpt_process_details 'HKL Scalepack (Otwinowski & Minor, 1997)'
_exptl_crystal_colour colorless
_exptl_crystal_density_diffrn 2.391
_exptl_crystal_density_method 'not measured'
_exptl_crystal_description plate
_exptl_crystal_F_000 424
_exptl_crystal_size_max 0.18
_exptl_crystal_size_mid 0.17
_exptl_crystal_size_min 0.04
_refine_diff_density_max 1.314
_refine_diff_density_min -1.617
_refine_diff_density_rms 0.166
_refine_ls_extinction_method none
_refine_ls_goodness_of_fit_ref 1.113
_refine_ls_hydrogen_treatment constr
_refine_ls_matrix_type full
_refine_ls_number_parameters 172
_refine_ls_number_reflns 2207
_refine_ls_number_restraints 0
_refine_ls_restrained_S_all 1.113
_refine_ls_R_factor_all 0.0221
_refine_ls_R_factor_gt 0.0213
_refine_ls_shift/su_max 0.001
_refine_ls_shift/su_mean 0
_refine_ls_structure_factor_coef Fsqd
_refine_ls_weighting_details 'calc w=1/[\s^2^(Fo^2^)+(0.0373P)^2^+0.3561P] where P=(Fo^2^+2Fc^2^)/3'
_refine_ls_weighting_scheme calc
_refine_ls_wR_factor_gt 0.0544
_refine_ls_wR_factor_ref 0.0549
_reflns_number_gt 2128
_reflns_number_total 2207
_reflns_threshold_expression >2sigma(I)
_cod_data_source_file ic901159r_si_002_1.cif
_cod_data_source_block 9
_cod_database_code 4303562

loop_
_symmetry_equiv_pos_as_xyz
'x, y, z'
'-x, -y, -z'

loop_
_atom_site_label
_atom_site_type_symbol
_atom_site_fract_x
_atom_site_fract_y
_atom_site_fract_z
_atom_site_U_iso_or_equiv
_atom_site_adp_type
_atom_site_occupancy
_atom_site_symmetry_multiplicity
_atom_site_calc_flag
_atom_site_refinement_flags
_atom_site_disorder_assembly
_atom_site_disorder_group
C3 C 0.0004(6) 0.0017(5) 0.2961(4) 0.0278(9) Uani 1 1 d . . .
O3 O -0.0069(6) -0.1237(4) 0.2858(4) 0.0451(9) Uani 1 1 d . . .
O5 O 0.2508(5) 0.3876(3) 0.0449(3) 0.0333(7) Uani 1 1 d . . .
C11 C 0.1890(5) 0.3793(4) 0.1420(4) 0.0205(8) Uani 1 1 d . . .
C10 C 0.1241(6) 0.5127(4) 0.2086(4) 0.0253(9) Uani 1 1 d . . .
H10A H 0.052 0.5505 0.1345 0.03 Uiso 1 1 calc R . .
H10B H 0.2436 0.5944 0.2693 0.03 Uiso 1 1 calc R . .
Re1 Re -0.003477(19) 0.212524(14) 0.314175(13) 0.01970(9) Uani 1 1 d . . .
S1 S -0.03351(15) 0.46895(11) 0.31069(11) 0.0212(2) Uani 1 1 d . . .
O4 O 0.1891(4) 0.2681(3) 0.1988(3) 0.0235(6) Uani 1 1 d . . .
C2 C -0.1898(7) 0.1850(5) 0.4103(5) 0.0276(10) Uani 1 1 d . . .
N1 N -0.2242(5) 0.1616(4) 0.1012(4) 0.0190(7) Uani 1 1 d . . .
C1 C 0.2134(7) 0.2746(5) 0.4906(5) 0.0281(10) Uani 1 1 d . . .
C9 C -0.2838(6) 0.4077(4) 0.1780(4) 0.0240(8) Uani 1 1 d . . .
H9A H -0.3831 0.3854 0.2222 0.029 Uiso 1 1 calc R . .
H9B H -0.306 0.4901 0.1371 0.029 Uiso 1 1 calc R . .
O2 O -0.3047(5) 0.1749(4) 0.4681(3) 0.0413(8) Uani 1 1 d . . .
C6 C -0.4455(6) 0.1232(4) -0.1791(4) 0.0249(8) Uani 1 1 d . . .
H6 H -0.5188 0.1109 -0.2727 0.03 Uiso 1 1 calc R . .
C8 C -0.3116(5) 0.2686(4) 0.0633(4) 0.0194(8) Uani 1 1 d . . .
O1 O 0.3448(5) 0.3140(4) 0.5976(3) 0.0412(8) Uani 1 1 d . . .
C5 C -0.3570(6) 0.0128(4) -0.1415(4) 0.0229(8) Uani 1 1 d . . .
H5 H -0.3696 -0.0747 -0.2095 0.027 Uiso 1 1 calc R . .
C7 C -0.4230(6) 0.2523(4) -0.0751(4) 0.0227(8) Uani 1 1 d . . .
H7 H -0.4824 0.3274 -0.0981 0.027 Uiso 1 1 calc R . .
C4 C -0.2504(5) 0.0345(4) -0.0023(4) 0.0197(8) Uani 1 1 d . . .
H4 H -0.1934 -0.041 0.0225 0.024 Uiso 1 1 calc R . .

loop_
_atom_site_aniso_label
_atom_site_aniso_U_11
_atom_site_aniso_U_22
_atom_site_aniso_U_33
_atom_site_aniso_U_23
_atom_site_aniso_U_13
_atom_site_aniso_U_12
C3 0.028(2) 0.040(3) 0.019(2) 0.0159(19) 0.0084(17) 0.0122(18)
O3 0.061(2) 0.0289(18) 0.053(2) 0.0215(16) 0.0175(18) 0.0216(16)
O5 0.0402(18) 0.0353(17) 0.0380(19) 0.0166(14) 0.0247(15) 0.0171(14)
C11 0.0133(17) 0.025(2) 0.023(2) 0.0081(16) 0.0044(15) 0.0054(15)
C10 0.026(2) 0.023(2) 0.029(2) 0.0082(17) 0.0122(17) 0.0077(16)
Re1 0.02111(12) 0.02263(12) 0.01815(12) 0.00886(8) 0.00631(8) 0.00969(8)
S1 0.0226(5) 0.0220(5) 0.0196(5) 0.0041(4) 0.0073(4) 0.0097(4)
O4 0.0218(14) 0.0238(14) 0.0297(16) 0.0107(12) 0.0101(12) 0.0120(11)
C2 0.028(2) 0.028(2) 0.020(2) 0.0057(18) 0.0014(19) 0.0082(18)
N1 0.0186(16) 0.0193(16) 0.0206(18) 0.0063(14) 0.0069(14) 0.0081(13)
C1 0.028(2) 0.032(2) 0.031(3) 0.0132(19) 0.013(2) 0.0156(18)
C9 0.0222(19) 0.026(2) 0.025(2) 0.0050(16) 0.0064(16) 0.0145(16)
O2 0.0317(17) 0.060(2) 0.0288(18) 0.0088(15) 0.0155(15) 0.0024(15)
C6 0.022(2) 0.026(2) 0.022(2) 0.0074(17) 0.0028(16) 0.0042(16)
C8 0.0175(18) 0.0214(18) 0.021(2) 0.0076(15) 0.0063(15) 0.0080(15)
O1 0.0320(17) 0.053(2) 0.0296(19) 0.0071(15) -0.0025(15) 0.0174(15)
C5 0.0228(19) 0.0210(18) 0.025(2) 0.0044(16) 0.0092(16) 0.0076(15)
C7 0.0197(19) 0.0217(19) 0.029(2) 0.0115(16) 0.0065(16) 0.0099(15)
C4 0.0186(18) 0.0184(18) 0.026(2) 0.0084(15) 0.0087(16) 0.0091(15)

loop_
_atom_type_symbol
_atom_type_description
_atom_type_scat_dispersion_real
_atom_type_scat_dispersion_imag
_atom_type_scat_source
C C 0.0033 0.0016 'International Tables Vol C Tables 4.2.6.8 and 6.1.1.4'
H H 0 0 'International Tables Vol C Tables 4.2.6.8 and 6.1.1.4'
N N 0.0061 0.0033 'International Tables Vol C Tables 4.2.6.8 and 6.1.1.4'
O O 0.0106 0.006 'International Tables Vol C Tables 4.2.6.8 and 6.1.1.4'
S S 0.1246 0.1234 'International Tables Vol C Tables 4.2.6.8 and 6.1.1.4'
Re Re -1.0185 7.231 'International Tables Vol C Tables 4.2.6.8 and 6.1.1.4'

loop_
_geom_angle_atom_site_label_1
_geom_angle_atom_site_label_2
_geom_angle_atom_site_label_3
_geom_angle
_geom_angle_site_symmetry_1
_geom_angle_site_symmetry_3
_geom_angle_publ_flag
O3 C3 Re1 176.6(4) . . ?
O5 C11 O4 123.7(4) . . ?
O5 C11 C10 118.7(3) . . ?
O4 C11 C10 117.5(3) . . ?
C11 C10 S1 115.1(3) . . ?
C11 C10 H10A 108.5 . . ?
S1 C10 H10A 108.5 . . ?
C11 C10 H10B 108.5 . . ?
S1 C10 H10B 108.5 . . ?
H10A C10 H10B 107.5 . . ?
C2 Re1 C1 89.51(19) . . ?
C2 Re1 C3 89.19(18) . . ?
C1 Re1 C3 89.56(18) . . ?
C2 Re1 O4 172.10(14) . . ?
C1 Re1 O4 93.78(16) . . ?
C3 Re1 O4 98.00(14) . . ?
C2 Re1 N1 97.57(16) . . ?
C1 Re1 N1 171.96(15) . . ?
C3 Re1 N1 94.34(15) . . ?
O4 Re1 N1 78.73(12) . . ?
C2 Re1 S1 91.86(14) . . ?
C1 Re1 S1 96.52(13) . . ?
C3 Re1 S1 173.84(13) . . ?
O4 Re1 S1 80.65(8) . . ?
N1 Re1 S1 79.50(9) . . ?
C10 S1 C9 101.9(2) . . ?
C10 S1 Re1 99.01(13) . . ?
C9 S1 Re1 96.58(13) . . ?
C11 O4 Re1 122.9(2) . . ?
O2 C2 Re1 176.7(4) . . ?
C8 N1 C4 117.6(3) . . ?
C8 N1 Re1 120.2(3) . . ?
C4 N1 Re1 121.3(3) . . ?
O1 C1 Re1 179.2(4) . . ?
C8 C9 S1 111.9(3) . . ?
C8 C9 H9A 109.2 . . ?
S1 C9 H9A 109.2 . . ?
C8 C9 H9B 109.2 . . ?
S1 C9 H9B 109.2 . . ?
H9A C9 H9B 107.9 . . ?
C5 C6 C7 119.0(4) . . ?
C5 C6 H6 120.5 . . ?
C7 C6 H6 120.5 . . ?
N1 C8 C7 122.1(3) . . ?
N1 C8 C9 117.3(3) . . ?
C7 C8 C9 120.5(3) . . ?
C4 C5 C6 119.0(4) . . ?
C4 C5 H5 120.5 . . ?
C6 C5 H5 120.5 . . ?
C8 C7 C6 119.4(3) . . ?
C8 C7 H7 120.3 . . ?
C6 C7 H7 120.3 . . ?
N1 C4 C5 122.9(3) . . ?
N1 C4 H4 118.5 . . ?
C5 C4 H4 118.5 . . ?

loop_
_geom_bond_atom_site_label_1
_geom_bond_atom_site_label_2
_geom_bond_distance
_geom_bond_site_symmetry_2
_geom_bond_publ_flag
C3 O3 1.141(5) . ?
C3 Re1 1.943(5) . ?
O5 C11 1.223(5) . ?
C11 O4 1.294(5) . ?
C11 C10 1.523(5) . ?
C10 S1 1.810(4) . ?
C10 H10A 0.97 . ?
C10 H10B 0.97 . ?
Re1 C2 1.904(5) . ?
Re1 C1 1.913(5) . ?
Re1 O4 2.138(3) . ?
Re1 N1 2.203(3) . ?
Re1 S1 2.4529(10) . ?
S1 C9 1.818(4) . ?
C2 O2 1.158(6) . ?
N1 C8 1.352(5) . ?
N1 C4 1.362(5) . ?
C1 O1 1.159(6) . ?
C9 C8 1.501(5) . ?
C9 H9A 0.97 . ?
C9 H9B 0.97 . ?
C6 C5 1.383(6) . ?
C6 C7 1.385(6) . ?
C6 H6 0.93 . ?
C8 C7 1.384(6) . ?
C5 C4 1.372(6) . ?
C5 H5 0.93 . ?
C7 H7 0.93 . ?
C4 H4 0.93 . ?
